data_7061404
loop_
_publ_author_name
'Kumar, Sunil'
'Choudhary, Mukesh'

_publ_section_title
;
 Structure-based design and synthesis of copper(ii) complexes as antivirus
 drug candidates targeting SARS CoV-2 and HIV
;
_journal_issue 15
_journal_name_full 'New Journal of Chemistry'
_journal_page_first 7128
_journal_page_last 7143
_journal_paper_doi 10.1039/D2NJ00703G
_journal_volume 46
_journal_year 2022
_chemical_formula_sum 'C26 H14 Br6 Cu N2 O2'
_chemical_formula_weight 929.39
_space_group_crystal_system monoclinic
_space_group_IT_number 14
_space_group_name_Hall '-P 2ybc'
_space_group_name_H-M_alt 'P 1 21/c 1'
_atom_sites_solution_hydrogens geom
_audit_creation_method SHELXL-2018/3
_audit_update_record
;
2022-01-21 deposited with the CCDC.	2022-03-17 downloaded from the CCDC.
;
_cell_angle_alpha 90
_cell_angle_beta 103.795(4)
_cell_angle_gamma 90
_cell_formula_units_Z 2
_cell_length_a 10.1185(13)
_cell_length_b 10.9809(12)
_cell_length_c 12.5803(13)
_cell_measurement_reflns_used 9508
_cell_measurement_temperature 200(2)
_cell_measurement_theta_max 31.02
_cell_measurement_theta_min 2.98
_cell_volume 1357.5(3)
_computing_cell_refinement 'APEX3/SAINT (Bruker, 2016)'
_computing_data_collection 'APEX3(Bruker, 2016)'
_computing_data_reduction 'SAINT/XPREP (Bruker, 2016)'
_computing_molecular_graphics 'ORTEP3 (Farrugia, 1997) and Mercury (Bruno et al., 2002)'
_computing_publication_material 'SHELXL-2014/7 (Sheldrick, 2014)'
_computing_structure_refinement 'SHELXL-2018/3 (Sheldrick, 2018)'
_computing_structure_solution 'SHELXT 2018/2 (Sheldrick, 2018)'
_diffrn_ambient_temperature 200(2)
_diffrn_measured_fraction_theta_full 0.998
_diffrn_measured_fraction_theta_max 0.999
_diffrn_measurement_device_type 'Bruker axs kappa apex3 PHOTON II Diffractometer'
_diffrn_measurement_method '\f and \w scans'
_diffrn_radiation_type MoK\a
_diffrn_radiation_wavelength 0.71073
_diffrn_reflns_av_R_equivalents 0.1014
_diffrn_reflns_av_unetI/netI 0.0399
_diffrn_reflns_Laue_measured_fraction_full 0.998
_diffrn_reflns_Laue_measured_fraction_max 0.999
_diffrn_reflns_limit_h_max 14
_diffrn_reflns_limit_h_min -14
_diffrn_reflns_limit_k_max 15
_diffrn_reflns_limit_k_min -15
_diffrn_reflns_limit_l_max 17
_diffrn_reflns_limit_l_min -17
_diffrn_reflns_number 60792
_diffrn_reflns_point_group_measured_fraction_full 0.998
_diffrn_reflns_point_group_measured_fraction_max 0.999
_diffrn_reflns_theta_full 25.242
_diffrn_reflns_theta_max 29.999
_diffrn_reflns_theta_min 2.782
_diffrn_source 'fine focus sealed tube'
_exptl_absorpt_coefficient_mu 9.664
_exptl_absorpt_correction_T_max 0.746
_exptl_absorpt_correction_T_min 0.402
_exptl_absorpt_correction_type multi-scan
_exptl_absorpt_process_details 'SADABS (Bruker 2016)'
_exptl_crystal_colour red
_exptl_crystal_density_diffrn 2.274
_exptl_crystal_description block
_exptl_crystal_F_000 878
_exptl_crystal_size_max 0.200
_exptl_crystal_size_mid 0.150
_exptl_crystal_size_min 0.070
_refine_diff_density_max 1.165
_refine_diff_density_min -1.407
_refine_diff_density_rms 0.148
_refine_ls_extinction_method none
_refine_ls_goodness_of_fit_ref 1.186
_refine_ls_hydrogen_treatment constr
_refine_ls_matrix_type full
_refine_ls_number_parameters 169
_refine_ls_number_reflns 3949
_refine_ls_number_restraints 0
_refine_ls_restrained_S_all 1.186
_refine_ls_R_factor_all 0.0752
_refine_ls_R_factor_gt 0.0444
_refine_ls_shift/su_max 0.001
_refine_ls_shift/su_mean 0.000
_refine_ls_structure_factor_coef Fsqd
_refine_ls_weighting_details 'w=1/[\s^2^(Fo^2^)+(0.0361P)^2^+3.1132P] where P=(Fo^2^+2Fc^2^)/3'
_refine_ls_weighting_scheme calc
_refine_ls_wR_factor_gt 0.0944
_refine_ls_wR_factor_ref 0.1160
_reflns_Friedel_coverage 0.000
_reflns_number_gt 2851
_reflns_number_total 3949
_reflns_threshold_expression 'I > 2\s(I)'
_cod_data_source_file d2nj00703g2.cif
_cod_data_source_block shelx_CCDC1
_cod_depositor_comments 'Adding full bibliography for 7061403--7061404.cif.'
_cod_original_sg_symbol_H-M 'P 21/c'
_cod_database_code 7061404
_shelx_shelxl_version_number 2018/3
_shelx_space_group_comment
;
The symmetry employed for this shelxl refinement is uniquely defined
by the following loop, which should always be used as a source of
symmetry information in preference to the above space-group names.
They are only intended as comments.
;
_shelx_estimated_absorpt_t_min 0.248
_shelx_estimated_absorpt_t_max 0.551

loop_
_space_group_symop_operation_xyz
'x, y, z'
'-x, y+1/2, -z+1/2'
'-x, -y, -z'
'x, -y-1/2, z-1/2'

loop_
_atom_site_label
_atom_site_type_symbol
_atom_site_fract_x
_atom_site_fract_y
_atom_site_fract_z
_atom_site_U_iso_or_equiv
_atom_site_adp_type
_atom_site_occupancy
_atom_site_site_symmetry_order
_atom_site_calc_flag
_atom_site_refinement_flags_posn
_atom_site_refinement_flags_adp
_atom_site_refinement_flags_occupancy
_atom_site_disorder_assembly
_atom_site_disorder_group
Cu2 Cu 0.500000 0.500000 0.500000 0.03356(18) Uani 1 2 d S . P . .
C1 C 0.4594(4) 0.2862(4) 0.3587(4) 0.0346(9) Uani 1 1 d . . . . .
H1 H 0.471637 0.202134 0.346044 0.042 Uiso 1 1 calc R U . . .
C2 C 0.3714(4) 0.3537(4) 0.2719(3) 0.0312(8) Uani 1 1 d . . . . .
C3 C 0.3655(5) 0.4831(4) 0.2740(3) 0.0337(9) Uani 1 1 d . . . . .
C4 C 0.2806(5) 0.5411(4) 0.1824(4) 0.0382(10) Uani 1 1 d . . . . .
H4 H 0.274308 0.627422 0.181352 0.046 Uiso 1 1 calc R U . . .
C5 C 0.2064(5) 0.4756(4) 0.0945(4) 0.0383(10) Uani 1 1 d . . . . .
H5 H 0.148172 0.516526 0.034835 0.046 Uiso 1 1 calc R U . . .
C6 C 0.2174(5) 0.3491(4) 0.0938(4) 0.0367(9) Uani 1 1 d . . . . .
C7 C 0.2985(4) 0.2885(4) 0.1807(4) 0.0357(9) Uani 1 1 d . . . . .
H7 H 0.305266 0.202224 0.179175 0.043 Uiso 1 1 calc R U . . .
C8 C 0.6160(4) 0.2515(3) 0.5248(3) 0.0308(8) Uani 1 1 d . . . . .
C9 C 0.7517(5) 0.2862(4) 0.5584(3) 0.0350(9) Uani 1 1 d . . . . .
C10 C 0.8462(5) 0.2165(4) 0.6299(4) 0.0373(9) Uani 1 1 d . . . . .
H10 H 0.938722 0.241099 0.651622 0.045 Uiso 1 1 calc R U . . .
C11 C 0.8031(4) 0.1106(4) 0.6690(3) 0.0361(9) Uani 1 1 d . . . . .
C12 C 0.6688(5) 0.0747(4) 0.6394(4) 0.0404(10) Uani 1 1 d . . . . .
H12 H 0.640787 0.002051 0.668707 0.049 Uiso 1 1 calc R U . . .
C13 C 0.5750(5) 0.1447(4) 0.5666(4) 0.0354(9) Uani 1 1 d . . . . .
H13 H 0.482513 0.119749 0.545251 0.042 Uiso 1 1 calc R U . . .
N1 N 0.5227(4) 0.3293(3) 0.4516(3) 0.0310(7) Uani 1 1 d . . . . .
O1 O 0.4370(4) 0.5504(3) 0.3522(3) 0.0421(8) Uani 1 1 d . . . . .
Br1 Br 0.93489(6) 0.01334(5) 0.76448(4) 0.05180(16) Uani 1 1 d . . . . .
Br2 Br 0.80824(5) 0.43291(5) 0.50459(5) 0.05803(18) Uani 1 1 d . . . . .
Br3 Br 0.12232(6) 0.26071(5) -0.03068(4) 0.05581(17) Uani 1 1 d . . . . .

loop_
_atom_site_aniso_label
_atom_site_aniso_U_11
_atom_site_aniso_U_22
_atom_site_aniso_U_33
_atom_site_aniso_U_23
_atom_site_aniso_U_13
_atom_site_aniso_U_12
Cu2 0.0394(4) 0.0215(3) 0.0359(4) -0.0034(3) 0.0015(3) -0.0008(3)
C1 0.034(2) 0.0257(18) 0.041(2) -0.0012(16) 0.0029(18) -0.0017(16)
C2 0.031(2) 0.0265(18) 0.034(2) -0.0012(15) 0.0048(16) -0.0003(15)
C3 0.039(2) 0.0286(19) 0.034(2) -0.0009(16) 0.0099(18) -0.0010(17)
C4 0.048(3) 0.0273(19) 0.040(2) 0.0050(17) 0.012(2) 0.0016(18)
C5 0.038(2) 0.041(2) 0.036(2) 0.0074(18) 0.0077(18) 0.0049(19)
C6 0.036(2) 0.038(2) 0.034(2) -0.0013(17) 0.0038(17) -0.0023(18)
C7 0.036(2) 0.0286(19) 0.039(2) -0.0022(17) 0.0023(18) -0.0017(17)
C8 0.030(2) 0.0242(17) 0.035(2) -0.0044(15) 0.0018(16) -0.0004(15)
C9 0.037(2) 0.0305(19) 0.036(2) -0.0008(16) 0.0044(18) -0.0093(17)
C10 0.031(2) 0.041(2) 0.037(2) -0.0003(18) 0.0011(17) 0.0000(18)
C11 0.035(2) 0.037(2) 0.033(2) -0.0003(17) 0.0009(17) 0.0065(18)
C12 0.046(3) 0.028(2) 0.047(2) 0.0051(18) 0.011(2) -0.0010(19)
C13 0.032(2) 0.0299(19) 0.044(2) -0.0023(17) 0.0065(18) -0.0042(17)
N1 0.0315(18) 0.0224(15) 0.0355(17) -0.0021(13) 0.0009(14) -0.0008(13)
O1 0.057(2) 0.0251(14) 0.0381(16) -0.0032(12) -0.0015(14) -0.0033(14)
Br1 0.0525(3) 0.0539(3) 0.0444(3) 0.0083(2) 0.0025(2) 0.0189(2)
Br2 0.0422(3) 0.0528(3) 0.0710(4) 0.0239(3) -0.0026(2) -0.0173(2)
Br3 0.0649(4) 0.0515(3) 0.0396(3) -0.0064(2) -0.0100(2) 0.0001(2)

loop_
_atom_type_symbol
_atom_type_description
_atom_type_scat_dispersion_real
_atom_type_scat_dispersion_imag
_atom_type_scat_source
C C 0.0033 0.0016 'International Tables Vol C Tables 4.2.6.8 and 6.1.1.4'
H H 0.0000 0.0000 'International Tables Vol C Tables 4.2.6.8 and 6.1.1.4'
N N 0.0061 0.0033 'International Tables Vol C Tables 4.2.6.8 and 6.1.1.4'
Cu Cu 0.3201 1.2651 'International Tables Vol C Tables 4.2.6.8 and 6.1.1.4'
O O 0.0106 0.0060 'International Tables Vol C Tables 4.2.6.8 and 6.1.1.4'
Br Br -0.2901 2.4595 'International Tables Vol C Tables 4.2.6.8 and 6.1.1.4'

loop_
_geom_angle_atom_site_label_1
_geom_angle_atom_site_label_2
_geom_angle_atom_site_label_3
_geom_angle
_geom_angle_site_symmetry_1
_geom_angle_site_symmetry_3
_geom_angle_publ_flag
O1 Cu2 O1 180.0(2) . 3_666 ?
O1 Cu2 N1 90.64(13) . . ?
O1 Cu2 N1 89.36(13) 3_666 . ?
O1 Cu2 N1 89.36(13) . 3_666 ?
O1 Cu2 N1 90.63(13) 3_666 3_666 ?
N1 Cu2 N1 180.0 . 3_666 ?
N1 C1 C2 125.9(4) . . ?
N1 C1 H1 117.1 . . ?
C2 C1 H1 117.1 . . ?
C7 C2 C3 120.6(4) . . ?
C7 C2 C1 117.8(4) . . ?
C3 C2 C1 121.4(4) . . ?
O1 C3 C4 118.7(4) . . ?
O1 C3 C2 124.2(4) . . ?
C4 C3 C2 117.1(4) . . ?
C5 C4 C3 121.8(4) . . ?
C5 C4 H4 119.1 . . ?
C3 C4 H4 119.1 . . ?
C4 C5 C6 119.7(4) . . ?
C4 C5 H5 120.2 . . ?
C6 C5 H5 120.2 . . ?
C7 C6 C5 120.8(4) . . ?
C7 C6 Br3 119.9(3) . . ?
C5 C6 Br3 119.3(3) . . ?
C6 C7 C2 120.1(4) . . ?
C6 C7 H7 119.9 . . ?
C2 C7 H7 119.9 . . ?
C13 C8 C9 118.6(4) . . ?
C13 C8 N1 122.4(4) . . ?
C9 C8 N1 118.9(4) . . ?
C10 C9 C8 121.8(4) . . ?
C10 C9 Br2 119.0(3) . . ?
C8 C9 Br2 119.1(3) . . ?
C11 C10 C9 118.3(4) . . ?
C11 C10 H10 120.9 . . ?
C9 C10 H10 120.9 . . ?
C10 C11 C12 121.5(4) . . ?
C10 C11 Br1 117.9(3) . . ?
C12 C11 Br1 120.6(3) . . ?
C11 C12 C13 119.8(4) . . ?
C11 C12 H12 120.1 . . ?
C13 C12 H12 120.1 . . ?
C12 C13 C8 120.0(4) . . ?
C12 C13 H13 120.0 . . ?
C8 C13 H13 120.0 . . ?
C1 N1 C8 118.3(3) . . ?
C1 N1 Cu2 123.7(3) . . ?
C8 N1 Cu2 118.0(2) . . ?
C3 O1 Cu2 124.8(3) . . ?

loop_
_geom_bond_atom_site_label_1
_geom_bond_atom_site_label_2
_geom_bond_distance
_geom_bond_site_symmetry_2
_geom_bond_publ_flag
Cu2 O1 1.899(3) . ?
Cu2 O1 1.899(3) 3_666 ?
Cu2 N1 2.001(3) . ?
Cu2 N1 2.001(3) 3_666 ?
C1 N1 1.282(5) . ?
C1 C2 1.439(6) . ?
C1 H1 0.9500 . ?
C2 C7 1.404(6) . ?
C2 C3 1.423(6) . ?
C3 O1 1.303(5) . ?
C3 C4 1.414(6) . ?
C4 C5 1.381(6) . ?
C4 H4 0.9500 . ?
C5 C6 1.394(6) . ?
C5 H5 0.9500 . ?
C6 C7 1.372(6) . ?
C6 Br3 1.898(4) . ?
C7 H7 0.9500 . ?
C8 C13 1.388(6) . ?
C8 C9 1.390(6) . ?
C8 N1 1.433(5) . ?
C9 C10 1.378(6) . ?
C9 Br2 1.889(4) . ?
C10 C11 1.374(6) . ?
C10 H10 0.9500 . ?
C11 C12 1.378(7) . ?
C11 Br1 1.897(4) . ?
C12 C13 1.385(6) . ?
C12 H12 0.9500 . ?
C13 H13 0.9500 . ?

loop_
_geom_torsion_atom_site_label_1
_geom_torsion_atom_site_label_2
_geom_torsion_atom_site_label_3
_geom_torsion_atom_site_label_4
_geom_torsion
_geom_torsion_site_symmetry_1
_geom_torsion_site_symmetry_2
_geom_torsion_site_symmetry_3
_geom_torsion_site_symmetry_4
_geom_torsion_publ_flag
N1 C1 C2 C7 -172.9(4) . . . . ?
N1 C1 C2 C3 11.7(7) . . . . ?
C7 C2 C3 O1 -175.3(4) . . . . ?
C1 C2 C3 O1 0.0(7) . . . . ?
C7 C2 C3 C4 1.9(7) . . . . ?
C1 C2 C3 C4 177.2(4) . . . . ?
O1 C3 C4 C5 177.3(4) . . . . ?
C2 C3 C4 C5 -0.1(7) . . . . ?
C3 C4 C5 C6 -1.7(7) . . . . ?
C4 C5 C6 C7 1.6(7) . . . . ?
C4 C5 C6 Br3 -176.8(3) . . . . ?
C5 C6 C7 C2 0.2(7) . . . . ?
Br3 C6 C7 C2 178.5(3) . . . . ?
C3 C2 C7 C6 -2.0(7) . . . . ?
C1 C2 C7 C6 -177.4(4) . . . . ?
C13 C8 C9 C10 1.3(7) . . . . ?
N1 C8 C9 C10 179.0(4) . . . . ?
C13 C8 C9 Br2 -178.7(3) . . . . ?
N1 C8 C9 Br2 -1.0(5) . . . . ?
C8 C9 C10 C11 -0.6(7) . . . . ?
Br2 C9 C10 C11 179.4(3) . . . . ?
C9 C10 C11 C12 -0.8(7) . . . . ?
C9 C10 C11 Br1 178.4(3) . . . . ?
C10 C11 C12 C13 1.5(7) . . . . ?
Br1 C11 C12 C13 -177.7(4) . . . . ?
C11 C12 C13 C8 -0.7(7) . . . . ?
C9 C8 C13 C12 -0.6(7) . . . . ?
N1 C8 C13 C12 -178.2(4) . . . . ?
C2 C1 N1 C8 -174.4(4) . . . . ?
C2 C1 N1 Cu2 5.0(6) . . . . ?
C13 C8 N1 C1 -61.8(6) . . . . ?
C9 C8 N1 C1 120.6(5) . . . . ?
C13 C8 N1 Cu2 118.7(4) . . . . ?
C9 C8 N1 Cu2 -58.9(5) . . . . ?
C4 C3 O1 Cu2 154.8(3) . . . . ?
C2 C3 O1 Cu2 -28.0(6) . . . . ?
N1 Cu2 O1 C3 33.6(4) . . . . ?
N1 Cu2 O1 C3 -146.4(4) 3_666 . . . ?
